data_4339145
loop_
_publ_author_name
'Fedin, Matvey'
'Veber, Sergey'
'Gromov, Igor'
'Maryunina, Ksenia'
'Fokin, Sergey'
'Romanenko, Galina'
'Sagdeev, Renad'
'Ovcharenko, Victor'
'Bagryanskaya, Elena'

_publ_section_title
;
 Thermally induced spin transitions in nitroxide-copper(II)-nitroxide spin
 triads studied by EPR.
;
_journal_issue 26
_journal_name_full 'Inorganic chemistry'
_journal_page_first 11405
_journal_page_last 11415
_journal_paper_doi 10.1021/ic7014385
_journal_volume 46
_journal_year 2007
_chemical_formula_sum 'C23 H23 Cu F12 N4 O6'
_chemical_formula_weight 742.99
_chemical_name_systematic
; 
 ? 
;
_space_group_IT_number 15
_symmetry_cell_setting monoclinic
_symmetry_space_group_name_Hall '-C 2yc'
_symmetry_space_group_name_H-M 'C 1 2/c 1'
_atom_sites_solution_hydrogens geom
_atom_sites_solution_primary direct
_atom_sites_solution_secondary difmap
_audit_creation_method SHELXL-97
_cell_angle_alpha 90.00
_cell_angle_beta 125.676(3)
_cell_angle_gamma 90.00
_cell_formula_units_Z 8
_cell_length_a 30.613(3)
_cell_length_b 9.5703(7)
_cell_length_c 25.945(2)
_cell_measurement_reflns_used 5153
_cell_measurement_temperature 240(2)
_cell_measurement_theta_max 23.21
_cell_measurement_theta_min 2.28
_cell_volume 6174.7(9)
_computing_cell_refinement 'Bruker SMART'
_computing_data_collection 'Bruker SMART'
_computing_data_reduction 'Bruker SAINT'
_computing_molecular_graphics 'Bruker SHELXTL'
_computing_publication_material 'Bruker SHELXTL'
_computing_structure_refinement 'SHELXL-97 (Sheldrick, 1997)'
_computing_structure_solution 'SHELXS-97 (Sheldrick, 1990)'
_diffrn_ambient_temperature 240(2)
_diffrn_measured_fraction_theta_full 0.991
_diffrn_measured_fraction_theta_max 0.991
_diffrn_measurement_device_type 'CCD area detector'
_diffrn_measurement_method 'phi and omega scans'
_diffrn_radiation_monochromator graphite
_diffrn_radiation_source 'fine-focus sealed tube'
_diffrn_radiation_type MoK\a
_diffrn_radiation_wavelength 0.71073
_diffrn_reflns_av_R_equivalents 0.0575
_diffrn_reflns_av_sigmaI/netI 0.0420
_diffrn_reflns_limit_h_max 33
_diffrn_reflns_limit_h_min -25
_diffrn_reflns_limit_k_max 10
_diffrn_reflns_limit_k_min -10
_diffrn_reflns_limit_l_max 23
_diffrn_reflns_limit_l_min -28
_diffrn_reflns_number 12846
_diffrn_reflns_theta_full 23.29
_diffrn_reflns_theta_max 23.29
_diffrn_reflns_theta_min 1.93
_exptl_absorpt_coefficient_mu 0.823
_exptl_absorpt_correction_type none
_exptl_crystal_density_diffrn 1.599
_exptl_crystal_density_meas 0
_exptl_crystal_density_method 'not measured'
_exptl_crystal_F_000 2992
_refine_diff_density_max 1.077
_refine_diff_density_min -0.619
_refine_diff_density_rms 0.085
_refine_ls_extinction_coef 0.00000(9)
_refine_ls_extinction_expression Fc^*^=kFc[1+0.001xFc^2^\l^3^/sin(2\q)]^-1/4^
_refine_ls_extinction_method SHELXL
_refine_ls_goodness_of_fit_ref 1.049
_refine_ls_hydrogen_treatment mixed
_refine_ls_matrix_type full
_refine_ls_number_parameters 598
_refine_ls_number_reflns 4418
_refine_ls_number_restraints 3
_refine_ls_restrained_S_all 1.054
_refine_ls_R_factor_all 0.0629
_refine_ls_R_factor_gt 0.0536
_refine_ls_shift/su_max 6.970
_refine_ls_shift/su_mean 0.160
_refine_ls_structure_factor_coef Fsqd
_refine_ls_weighting_details 'calc w=1/[\s^2^(Fo^2^)+(0.1078P)^2^+0.0000P] where P=(Fo^2^+2Fc^2^)/3'
_refine_ls_weighting_scheme calc
_refine_ls_wR_factor_gt 0.1434
_refine_ls_wR_factor_ref 0.1514
_reflns_number_gt 3556
_reflns_number_total 4418
_reflns_threshold_expression >2sigma(I)
_cod_data_source_file ic7014385-file002.cif
_cod_data_source_block 240
_cod_depositor_comments
;
The following automatic conversions were performed:

'_symmetry_cell_setting' value 'Monoclinic' changed to 'monoclinic'
according to
/usr/data/users/saulius/automatic-downloads/retrospective/ACS/lib/dictionaries/cif_core.dic
dictionary named 'cif_core.dic' version 2.4.2 from 2011-04-26.

Automatic conversion script
Id: cif_fix_values 2281 2013-09-26 08:29:07Z andrius 
;
_cod_original_cell_volume 6174.6(8)
_cod_original_sg_symbol_H-M C2/c
_cod_database_code 4339145

loop_
_symmetry_equiv_pos_as_xyz
'x, y, z'
'-x, y, -z+1/2'
'x+1/2, y+1/2, z'
'-x+1/2, y+1/2, -z+1/2'
'-x, -y, -z'
'x, -y, z-1/2'
'-x+1/2, -y+1/2, -z'
'x+1/2, -y+1/2, z-1/2'

loop_
_atom_site_label
_atom_site_type_symbol
_atom_site_fract_x
_atom_site_fract_y
_atom_site_fract_z
_atom_site_U_iso_or_equiv
_atom_site_adp_type
_atom_site_occupancy
_atom_site_symmetry_multiplicity
_atom_site_calc_flag
_atom_site_refinement_flags
Cu1 Cu 0.0000 0.0000 0.0000 0.0470(3) Uani 1 2 d S
O1 O -0.00794(11) -0.0988(3) -0.07377(13) 0.0625(7) Uani 1 1 d .
C1 C -0.0156(3) -0.2770(8) -0.1386(3) 0.0932(17) Uani 1 1 d .
F1 F -0.0394(6) -0.4099(17) -0.1646(6) 0.109(3) Uani 0.50 1 d P
F2 F 0.0318(9) -0.309(3) -0.1121(13) 0.105(6) Uani 0.50 1 d P
F3 F -0.0275(15) -0.187(3) -0.1828(14) 0.140(12) Uani 0.50 1 d P
F1A F -0.0427(16) -0.199(3) -0.1888(13) 0.141(10) Uani 0.50 1 d P
F2A F -0.0377(14) -0.378(3) -0.1588(15) 0.257(16) Uani 0.50 1 d P
F3A F 0.0388(11) -0.283(3) -0.1166(14) 0.133(10) Uani 0.50 1 d P
C2 C -0.02343(16) -0.2213(5) -0.0892(2) 0.0627(11) Uani 1 1 d .
C3 C -0.0449(2) -0.3076(6) -0.0674(3) 0.0730(13) Uani 1 1 d .
H3A H -0.0525(18) -0.387(5) -0.082(2) 0.071(14) Uiso 1 1 d .
C4 C -0.05097(16) -0.2665(5) -0.0213(2) 0.0611(11) Uani 1 1 d .
C5 C -0.0760(3) -0.3702(6) 0.0000(4) 0.0907(17) Uani 1 1 d .
F4 F -0.0657(10) -0.495(2) -0.0027(13) 0.120(9) Uani 0.50 1 d P
F5 F -0.1331(5) -0.3686(17) -0.0539(9) 0.157(6) Uani 0.50 1 d P
F6 F -0.0745(10) -0.3391(16) 0.0441(10) 0.158(8) Uani 0.50 1 d P
F4A F -0.0366(5) -0.3839(16) 0.0686(6) 0.135(5) Uani 0.50 1 d P
F5A F -0.0768(10) -0.500(2) -0.0173(12) 0.103(7) Uani 0.50 1 d P
F6A F -0.1180(6) -0.3340(12) -0.0095(11) 0.123(6) Uani 0.50 1 d P
O2 O -0.03879(10) -0.1529(3) 0.00710(13) 0.0592(7) Uani 1 1 d .
Cu2 Cu 0.2500 0.2500 0.0000 0.0523(3) Uani 1 2 d S
O3 O 0.25692(11) 0.0917(3) -0.04261(12) 0.0544(7) Uani 1 1 d .
C6 C 0.2798(3) -0.1301(6) -0.0581(3) 0.0917(18) Uani 1 1 d .
F7 F 0.2575(11) -0.0966(16) -0.1122(5) 0.184(10) Uani 0.50 1 d P
F8 F 0.2695(5) -0.2461(13) -0.0448(7) 0.098(5) Uani 0.50 1 d P
F9 F 0.3356(3) -0.1655(9) -0.0357(5) 0.095(2) Uani 0.50 1 d P
F7A F 0.2201(5) -0.1494(11) -0.1046(7) 0.133(4) Uani 0.50 1 d P
F8A F 0.2864(10) -0.2490(15) -0.0343(8) 0.179(10) Uani 0.50 1 d P
F9A F 0.2940(8) -0.1129(14) -0.0897(9) 0.139(6) Uani 0.50 1 d P
C7 C 0.28619(19) -0.0111(4) -0.0142(2) 0.0596(11) Uani 1 1 d .
C8 C 0.3225(2) -0.0307(6) 0.0502(2) 0.0772(15) Uani 1 1 d .
H8A H 0.339(2) -0.113(6) 0.064(2) 0.091(16) Uiso 1 1 d .
C9 C 0.33100(17) 0.0656(5) 0.09407(19) 0.0615(10) Uani 1 1 d .
C10 C 0.3725(3) 0.0327(8) 0.1647(3) 0.0941(18) Uani 1 1 d .
F10 F 0.3482(9) -0.007(4) 0.1893(12) 0.182(12) Uani 0.50 1 d P
F11 F 0.4075(9) -0.054(3) 0.1774(6) 0.129(6) Uani 0.50 1 d P
F12 F 0.4013(11) 0.146(2) 0.1973(8) 0.144(9) Uani 0.50 1 d P
F10A F 0.3594(10) 0.078(3) 0.1977(6) 0.145(11) Uani 0.50 1 d P
F11A F 0.3801(13) -0.1039(17) 0.1742(7) 0.164(11) Uani 0.50 1 d P
F12A F 0.4166(9) 0.092(5) 0.1837(11) 0.210(13) Uani 0.50 1 d P
O4 O 0.30872(11) 0.1818(3) 0.08398(12) 0.0588(7) Uani 1 1 d .
O01 O 0.24674(14) 0.0072(3) 0.20404(16) 0.0838(10) Uani 1 1 d .
N1 N 0.20004(14) -0.0430(4) 0.17948(17) 0.0626(9) Uani 1 1 d .
C01 C 0.18003(17) -0.0796(4) 0.21833(19) 0.0625(11) Uani 1 1 d .
C011 C 0.1644(3) 0.0601(6) 0.2324(3) 0.0843(15) Uani 1 1 d .
H01A H 0.188(2) 0.122(6) 0.260(3) 0.100(19) Uiso 1 1 d .
H01B H 0.143(2) 0.039(6) 0.255(3) 0.111(19) Uiso 1 1 d .
H01C H 0.129(2) 0.102(6) 0.187(3) 0.099(16) Uiso 1 1 d .
C012 C 0.2240(3) -0.1510(7) 0.2799(3) 0.0850(16) Uani 1 1 d .
H01D H 0.251(2) -0.089(5) 0.308(3) 0.075(15) Uiso 1 1 d .
H01E H 0.240(3) -0.213(9) 0.273(3) 0.15(3) Uiso 1 1 d .
H01F H 0.205(2) -0.171(6) 0.304(3) 0.111(18) Uiso 1 1 d .
C02 C 0.13155(17) -0.1717(5) 0.17096(18) 0.0576(10) Uani 1 1 d .
C021 C 0.0835(2) -0.1624(7) 0.1734(3) 0.0757(14) Uani 1 1 d .
H02A H 0.051(3) -0.237(8) 0.143(3) 0.14(2) Uiso 1 1 d .
H02B H 0.0716(19) -0.056(6) 0.167(2) 0.085(15) Uiso 1 1 d .
H02C H 0.0963(17) -0.188(5) 0.217(2) 0.073(13) Uiso 1 1 d .
C022 C 0.1467(3) -0.3240(6) 0.1710(3) 0.0758(14) Uani 1 1 d .
H02D H 0.117(2) -0.369(5) 0.141(3) 0.088(17) Uiso 1 1 d .
H02E H 0.150(2) -0.370(5) 0.202(3) 0.086(16) Uiso 1 1 d .
H02F H 0.183(3) -0.308(7) 0.170(3) 0.13(2) Uiso 1 1 d .
N2 N 0.11833(13) -0.1107(3) 0.10995(15) 0.0539(8) Uani 1 1 d .
O02 O 0.07306(10) -0.1390(3) 0.05582(12) 0.0570(7) Uani 1 1 d .
C03 C 0.16046(15) -0.0503(4) 0.11684(18) 0.0523(9) Uani 1 1 d .
C04 C 0.16303(16) 0.0000(4) 0.0669(2) 0.0521(10) Uani 1 1 d .
C05 C 0.12583(19) -0.0210(5) 0.0032(2) 0.0588(11) Uani 1 1 d .
H05A H 0.0935(17) -0.065(4) -0.0195(19) 0.055(11) Uiso 1 1 d .
N3 N 0.14371(15) 0.0431(4) -0.02657(17) 0.0669(9) Uani 1 1 d D
C31 C 0.1179(3) 0.0498(12) -0.0940(3) 0.131(3) Uani 1 1 d D
H1 H 0.1409 0.1061 -0.1001 0.29(7) Uiso 1 1 calc R
H2 H 0.1185 -0.0442 -0.1076 0.13(3) Uiso 1 1 calc R
C32 C 0.0681(6) 0.098(2) -0.1342(5) 0.237(7) Uani 1 1 d D
H3 H 0.0673 0.1983 -0.1307 2.0(19) Uiso 1 1 calc R
H4 H 0.0443 0.0561 -0.1252 0.25(5) Uiso 1 1 calc R
C33 C 0.0502(6) 0.0543(19) -0.2036(5) 0.55(3) Uani 1 1 d D
H5 H 0.0142 0.0863 -0.2346 0.28(8) Uiso 1 1 calc R
H6 H 0.0514 -0.0455 -0.2062 0.038(5) Uiso 1 1 calc R
H7 H 0.0741 0.0962 -0.2117 0.24(10) Uiso 1 1 calc R
N4 N 0.19200(14) 0.1060(4) 0.01464(18) 0.0617(9) Uani 1 1 d .
C06 C 0.20331(18) 0.0793(5) 0.0706(2) 0.0586(10) Uani 1 1 d .
H06A H 0.2357(19) 0.104(5) 0.106(2) 0.066(13) Uiso 1 1 d .

loop_
_atom_site_aniso_label
_atom_site_aniso_U_11
_atom_site_aniso_U_22
_atom_site_aniso_U_33
_atom_site_aniso_U_23
_atom_site_aniso_U_13
_atom_site_aniso_U_12
Cu1 0.0433(4) 0.0505(4) 0.0451(4) -0.0016(3) 0.0246(3) -0.0060(3)
O1 0.0590(17) 0.063(2) 0.0601(16) 0.0042(14) 0.0319(14) -0.0026(14)
C1 0.107(5) 0.096(5) 0.081(4) -0.019(4) 0.058(4) -0.011(4)
F1 0.152(8) 0.087(6) 0.114(6) -0.063(6) 0.091(6) -0.049(6)
F2 0.098(11) 0.127(10) 0.130(9) 0.012(7) 0.089(10) 0.032(10)
F3 0.21(3) 0.144(14) 0.116(17) 0.042(10) 0.13(2) 0.027(13)
F1A 0.162(15) 0.18(2) 0.076(8) 0.005(10) 0.068(7) 0.060(13)
F2A 0.41(3) 0.21(2) 0.30(2) -0.20(2) 0.29(2) -0.17(2)
F3A 0.112(10) 0.186(17) 0.148(14) -0.059(14) 0.102(10) -0.039(9)
C2 0.051(2) 0.067(3) 0.057(2) -0.003(2) 0.024(2) 0.002(2)
C3 0.076(3) 0.054(3) 0.096(4) -0.014(3) 0.055(3) -0.011(2)
C4 0.049(2) 0.050(3) 0.083(3) 0.001(2) 0.037(2) -0.0019(18)
C5 0.109(5) 0.057(4) 0.139(6) 0.001(4) 0.091(5) -0.006(3)
F4 0.130(12) 0.060(13) 0.20(2) 0.045(11) 0.110(13) 0.033(10)
F5 0.090(7) 0.121(10) 0.264(18) 0.021(10) 0.105(11) -0.019(6)
F6 0.27(2) 0.123(13) 0.21(2) -0.052(14) 0.21(2) -0.083(16)
F4A 0.166(11) 0.117(9) 0.103(6) 0.028(5) 0.068(7) -0.038(7)
F5A 0.143(13) 0.058(10) 0.147(10) -0.031(8) 0.105(10) -0.043(9)
F6A 0.114(10) 0.070(7) 0.26(2) 0.030(11) 0.150(13) 0.012(8)
O2 0.0527(16) 0.0540(18) 0.0754(18) 0.0020(14) 0.0399(14) -0.0013(13)
Cu2 0.0593(5) 0.0479(4) 0.0601(4) -0.0030(3) 0.0407(4) 0.0068(3)
O3 0.0670(16) 0.0488(16) 0.0652(16) -0.0021(13) 0.0486(14) 0.0055(13)
C6 0.153(6) 0.061(4) 0.088(4) 0.013(3) 0.086(5) 0.035(4)
F7 0.33(2) 0.124(9) 0.053(4) 0.021(5) 0.086(9) 0.136(14)
F8 0.134(8) 0.076(9) 0.143(11) -0.050(8) 0.115(9) -0.058(7)
F9 0.104(5) 0.076(5) 0.141(6) -0.032(4) 0.090(5) 0.004(4)
F7A 0.157(9) 0.103(7) 0.135(8) -0.055(6) 0.084(8) -0.021(6)
F8A 0.34(2) 0.071(10) 0.111(8) 0.015(6) 0.123(12) 0.069(11)
F9A 0.242(17) 0.118(11) 0.180(15) -0.050(9) 0.194(15) -0.040(11)
C7 0.084(3) 0.049(3) 0.070(3) 0.002(2) 0.058(3) 0.008(2)
C8 0.107(4) 0.065(3) 0.078(3) 0.017(3) 0.064(3) 0.031(3)
C9 0.066(3) 0.063(3) 0.065(3) 0.003(2) 0.044(2) 0.009(2)
C10 0.106(5) 0.096(5) 0.071(4) 0.009(3) 0.047(4) 0.032(4)
F10 0.124(10) 0.32(3) 0.124(13) 0.114(16) 0.085(11) 0.055(18)
F11 0.111(10) 0.153(14) 0.082(5) 0.003(10) 0.033(7) 0.081(10)
F12 0.141(17) 0.150(10) 0.078(6) -0.018(6) 0.027(8) 0.017(11)
F10A 0.16(2) 0.214(18) 0.049(4) 0.007(8) 0.055(7) 0.077(16)
F11A 0.22(2) 0.110(9) 0.083(6) 0.035(5) 0.044(11) 0.031(11)
F12A 0.092(10) 0.34(5) 0.107(13) 0.046(18) 0.004(8) -0.036(18)
O4 0.0626(17) 0.0545(17) 0.0644(16) -0.0038(13) 0.0399(14) 0.0050(14)
O01 0.065(2) 0.089(3) 0.078(2) -0.0051(17) 0.0311(17) -0.0191(17)
N1 0.061(2) 0.057(2) 0.068(2) -0.0038(17) 0.0366(19) -0.0057(17)
C01 0.074(3) 0.055(3) 0.057(2) 0.0002(19) 0.038(2) 0.001(2)
C011 0.105(4) 0.071(4) 0.079(4) -0.013(3) 0.055(4) 0.000(3)
C012 0.086(4) 0.086(4) 0.056(3) 0.004(3) 0.027(3) 0.003(3)
C02 0.067(3) 0.061(3) 0.049(2) 0.0027(18) 0.036(2) -0.002(2)
C021 0.083(3) 0.094(4) 0.064(3) 0.016(3) 0.051(3) 0.003(3)
C022 0.090(4) 0.060(3) 0.071(3) 0.003(3) 0.043(3) -0.008(3)
N2 0.058(2) 0.053(2) 0.0536(19) -0.0004(14) 0.0343(17) -0.0053(15)
O02 0.0561(16) 0.0616(17) 0.0556(16) -0.0025(13) 0.0339(14) -0.0087(13)
C03 0.054(2) 0.049(2) 0.059(2) -0.0045(18) 0.036(2) -0.0024(18)
C04 0.054(2) 0.048(2) 0.064(2) -0.0027(17) 0.040(2) -0.0005(17)
C05 0.059(3) 0.065(3) 0.066(3) -0.008(2) 0.045(2) -0.012(2)
N3 0.071(2) 0.080(2) 0.066(2) -0.0140(19) 0.050(2) -0.019(2)
C31 0.132(6) 0.198(9) 0.071(4) -0.022(5) 0.064(4) -0.084(6)
C32 0.177(11) 0.44(2) 0.114(7) 0.010(10) 0.097(8) -0.009(13)
C33 0.58(3) 0.90(6) 0.134(10) -0.162(19) 0.195(17) -0.54(4)
N4 0.066(2) 0.065(2) 0.073(2) -0.0117(18) 0.051(2) -0.0114(17)
C06 0.058(3) 0.057(3) 0.069(3) -0.006(2) 0.042(2) -0.004(2)

loop_
_atom_type_symbol
_atom_type_description
_atom_type_scat_dispersion_real
_atom_type_scat_dispersion_imag
_atom_type_scat_source
C C 0.0033 0.0016 'International Tables Vol C Tables 4.2.6.8 and 6.1.1.4'
H H 0.0000 0.0000 'International Tables Vol C Tables 4.2.6.8 and 6.1.1.4'
N N 0.0061 0.0033 'International Tables Vol C Tables 4.2.6.8 and 6.1.1.4'
O O 0.0106 0.0060 'International Tables Vol C Tables 4.2.6.8 and 6.1.1.4'
F F 0.0171 0.0103 'International Tables Vol C Tables 4.2.6.8 and 6.1.1.4'
Cu Cu 0.3201 1.2651 'International Tables Vol C Tables 4.2.6.8 and 6.1.1.4'

loop_
_geom_angle_atom_site_label_1
_geom_angle_atom_site_label_2
_geom_angle_atom_site_label_3
_geom_angle
_geom_angle_site_symmetry_1
_geom_angle_site_symmetry_3
O2 Cu1 O2 180.00(15) 5 .
O2 Cu1 O1 90.30(12) 5 .
O2 Cu1 O1 89.70(12) . .
O2 Cu1 O1 89.70(12) 5 5
O2 Cu1 O1 90.30(12) . 5
O1 Cu1 O1 180.00(14) . 5
O2 Cu1 O02 85.84(10) 5 5
O2 Cu1 O02 94.16(10) . 5
O1 Cu1 O02 98.13(10) . 5
O1 Cu1 O02 81.87(10) 5 5
O2 Cu1 O02 94.16(10) 5 .
O2 Cu1 O02 85.84(10) . .
O1 Cu1 O02 81.87(10) . .
O1 Cu1 O02 98.13(10) 5 .
O02 Cu1 O02 180.00(17) 5 .
C2 O1 Cu1 124.2(3) . .
F2A C1 F2 104(2) . .
F2A C1 F3 112(2) . .
F2 C1 F3 107(2) . .
F2A C1 F1A 100(2) . .
F2 C1 F1A 124(2) . .
F3 C1 F1A 18(3) . .
F2A C1 F3A 114(2) . .
F2 C1 F3A 15(2) . .
F3 C1 F3A 92(2) . .
F1A C1 F3A 110(2) . .
F2A C1 F1 6(2) . .
F2 C1 F1 98.8(15) . .
F3 C1 F1 111.7(17) . .
F1A C1 F1 100.8(16) . .
F3A C1 F1 108.2(14) . .
F2A C1 C2 110.2(15) . .
F2 C1 C2 109.2(14) . .
F3 C1 C2 113.9(15) . .
F1A C1 C2 108.5(14) . .
F3A C1 C2 113.5(12) . .
F1 C1 C2 114.9(8) . .
O1 C2 C3 128.5(5) . .
O1 C2 C1 112.5(5) . .
C3 C2 C1 119.0(5) . .
C2 C3 C4 122.0(5) . .
O2 C4 C3 128.5(4) . .
O2 C4 C5 113.0(5) . .
C3 C4 C5 118.5(5) . .
F6 C5 F6A 63.5(11) . .
F6 C5 F4 115.9(17) . .
F6A C5 F4 122.5(15) . .
F6 C5 F5A 124.3(15) . .
F6A C5 F5A 113.3(14) . .
F4 C5 F5A 15(2) . .
F6 C5 F4A 44.8(12) . .
F6A C5 F4A 107.4(13) . .
F4 C5 F4A 85.8(15) . .
F5A C5 F4A 99.7(12) . .
F6 C5 F5 106.2(13) . .
F6A C5 F5 43.2(9) . .
F4 C5 F5 98.9(14) . .
F5A C5 F5 84.8(13) . .
F4A C5 F5 147.1(10) . .
F6 C5 C4 116.6(7) . .
F6A C5 C4 115.7(7) . .
F4 C5 C4 113.6(14) . .
F5A C5 C4 113.4(13) . .
F4A C5 C4 105.4(7) . .
F5 C5 C4 102.4(8) . .
F6A F5 C5 54.6(11) . .
F4A F6 C5 83.5(16) . .
F4A F6 F6A 142(2) . .
C5 F6 F6A 60.4(10) . .
F6 F4A C5 51.7(10) . .
F5 F6A C5 82.2(14) . .
F5 F6A F6 137.5(19) . .
C5 F6A F6 56.2(8) . .
C4 O2 Cu1 125.9(3) . .
O3 Cu2 O3 180.00(13) . 7
O3 Cu2 O4 87.76(11) . 7
O3 Cu2 O4 92.24(11) 7 7
O3 Cu2 O4 92.24(11) . .
O3 Cu2 O4 87.76(11) 7 .
O4 Cu2 O4 180.0(3) 7 .
O3 Cu2 N4 91.20(11) . 7
O3 Cu2 N4 88.80(11) 7 7
O4 Cu2 N4 85.29(12) 7 7
O4 Cu2 N4 94.71(12) . 7
O3 Cu2 N4 88.80(11) . .
O3 Cu2 N4 91.20(11) 7 .
O4 Cu2 N4 94.71(12) 7 .
O4 Cu2 N4 85.29(12) . .
N4 Cu2 N4 180.00(19) 7 .
C7 O3 Cu2 123.8(3) . .
F9A C6 F7 46.4(10) . .
F9A C6 F8 125.8(9) . .
F7 C6 F8 119.9(14) . .
F9A C6 F8A 117.7(12) . .
F7 C6 F8A 129.9(12) . .
F8 C6 F8A 19.4(13) . .
F9A C6 F9 58.8(10) . .
F7 C6 F9 104.9(14) . .
F8 C6 F9 96.1(8) . .
F8A C6 F9 77.4(11) . .
F9A C6 F7A 103.5(10) . .
F7 C6 F7A 59.7(12) . .
F8 C6 F7A 74.3(9) . .
F8A C6 F7A 93.2(12) . .
F9 C6 F7A 150.1(6) . .
F9A C6 C7 119.1(8) . .
F7 C6 C7 114.3(7) . .
F8 C6 C7 113.3(7) . .
F8A C6 C7 113.1(9) . .
F9 C6 C7 105.0(6) . .
F7A C6 C7 104.9(5) . .
F9A F7 C6 63.9(9) . .
F9A F7 F7A 130.7(18) . .
C6 F7 F7A 71.4(12) . .
C6 F8 F7A 59.6(8) . .
F9A F9 C6 47.5(4) . .
F9A F9 F8A 83.5(8) . .
C6 F9 F8A 45.2(6) . .
F7 F7A C6 48.8(6) . .
F7 F7A F8 87.6(8) . .
C6 F7A F8 46.1(5) . .
C6 F8A F9 57.4(9) . .
F7 F9A C6 69.7(11) . .
F7 F9A F9 142.7(18) . .
C6 F9A F9 73.7(10) . .
O3 C7 C8 128.3(4) . .
O3 C7 C6 114.2(4) . .
C8 C7 C6 117.5(4) . .
C9 C8 C7 123.1(5) . .
O4 C9 C8 127.6(4) . .
O4 C9 C10 113.8(4) . .
C8 C9 C10 118.6(5) . .
F10A C10 F11 129.8(11) . .
F10A C10 F12A 106.2(18) . .
F11 C10 F12A 68.8(15) . .
F10A C10 F10 39.7(13) . .
F11 C10 F10 109.6(14) . .
F12A C10 F10 136.8(15) . .
F10A C10 F11A 108.2(14) . .
F11 C10 F11A 42.2(9) . .
F12A C10 F11A 109.8(17) . .
F10 C10 F11A 73.1(14) . .
F10A C10 F12 68.6(13) . .
F11 C10 F12 103.1(13) . .
F12A C10 F12 40.0(16) . .
F10 C10 F12 106.3(16) . .
F11A C10 F12 134.6(12) . .
F10A C10 C9 112.6(10) . .
F11 C10 C9 116.1(7) . .
F12A C10 C9 108.9(10) . .
F10 C10 C9 109.7(12) . .
F11A C10 C9 111.0(9) . .
F12 C10 C9 111.5(10) . .
F10A F10 C10 65.7(19) . .
F10A F10 F11A 114(3) . .
C10 F10 F11A 54.5(10) . .
F11A F11 C10 73.9(15) . .
F11A F11 F12A 129(2) . .
C10 F11 F12A 56.7(10) . .
F12A F12 C10 66(2) . .
F12A F12 F10A 114(3) . .
C10 F12 F10A 51.6(11) . .
F10 F10A C10 74.6(18) . .
F10 F10A F12 131(3) . .
C10 F10A F12 59.9(12) . .
F11 F11A C10 63.8(14) . .
F11 F11A F10 110(2) . .
C10 F11A F10 52.3(11) . .
F12 F12A C10 74(3) . .
F12 F12A F11 120(4) . .
C10 F12A F11 54.5(12) . .
C9 O4 Cu2 124.3(3) . .
O01 N1 C03 125.5(4) . .
O01 N1 C01 122.2(3) . .
C03 N1 C01 111.5(3) . .
N1 C01 C012 110.7(4) . .
N1 C01 C011 105.3(4) . .
C012 C01 C011 110.4(5) . .
N1 C01 C02 100.3(3) . .
C012 C01 C02 115.6(4) . .
C011 C01 C02 113.6(4) . .
N2 C02 C021 110.5(4) . .
N2 C02 C022 105.4(4) . .
C021 C02 C022 111.1(4) . .
N2 C02 C01 99.2(3) . .
C021 C02 C01 116.2(4) . .
C022 C02 C01 113.3(4) . .
O02 N2 C03 125.1(3) . .
O02 N2 C02 121.2(3) . .
C03 N2 C02 112.5(3) . .
N2 O02 Cu1 127.0(2) . .
N2 C03 N1 107.7(3) . .
N2 C03 C04 126.1(4) . .
N1 C03 C04 126.2(4) . .
C05 C04 C06 103.9(4) . .
C05 C04 C03 126.8(4) . .
C06 C04 C03 129.3(4) . .
N3 C05 C04 107.4(4) . .
C05 N3 N4 112.0(3) . .
C05 N3 C31 127.3(4) . .
N4 N3 C31 120.7(4) . .
C32 C31 N3 122.2(8) . .
C31 C32 C33 106.1(11) . .
C06 N4 N3 104.5(3) . .
C06 N4 Cu2 122.5(3) . .
N3 N4 Cu2 133.0(3) . .
N4 C06 C04 112.2(4) . .

loop_
_geom_bond_atom_site_label_1
_geom_bond_atom_site_label_2
_geom_bond_distance
_geom_bond_site_symmetry_2
Cu1 O2 1.960(3) 5
Cu1 O2 1.960(3) .
Cu1 O1 2.018(3) .
Cu1 O1 2.018(3) 5
Cu1 O02 2.257(3) 5
Cu1 O02 2.257(3) .
O1 C2 1.240(5) .
C1 F2A 1.12(3) .
C1 F2 1.23(2) .
C1 F3 1.30(3) .
C1 F1A 1.30(3) .
C1 F3A 1.41(3) .
C1 F1 1.425(17) .
C1 C2 1.531(8) .
C2 C3 1.367(7) .
C3 C4 1.372(7) .
C4 O2 1.242(5) .
C4 C5 1.540(7) .
C5 F6 1.155(12) .
C5 F6A 1.208(12) .
C5 F4 1.25(2) .
C5 F5A 1.31(2) .
C5 F4A 1.461(15) .
C5 F5 1.469(17) .
F5 F6A 1.015(18) .
F6 F4A 1.04(2) .
F6 F6A 1.24(2) .
Cu2 O3 1.958(2) .
Cu2 O3 1.958(2) 7
Cu2 O4 1.959(3) 7
Cu2 O4 1.959(3) .
Cu2 N4 2.446(3) 7
Cu2 N4 2.446(3) .
O3 C7 1.242(5) .
C6 F9A 1.144(10) .
C6 F7 1.194(11) .
C6 F8 1.256(12) .
C6 F8A 1.254(15) .
C6 F9 1.488(10) .
C6 F7A 1.503(12) .
C6 C7 1.539(6) .
F7 F9A 0.922(19) .
F7 F7A 1.37(2) .
F8 F7A 1.677(19) .
F9 F9A 1.326(18) .
F9 F8A 1.72(2) .
C7 C8 1.378(7) .
C8 C9 1.366(7) .
C9 O4 1.250(5) .
C9 C10 1.535(7) .
C10 F10A 1.217(16) .
C10 F11 1.237(13) .
C10 F12A 1.27(2) .
C10 F10 1.287(19) .
C10 F11A 1.325(16) .
C10 F12 1.34(2) .
F10 F10A 0.85(3) .
F10 F11A 1.56(3) .
F11 F11A 0.93(2) .
F11 F12A 1.42(3) .
F12 F12A 0.90(4) .
F12 F10A 1.45(3) .
O01 N1 1.272(5) .
N1 C03 1.348(5) .
N1 C01 1.495(5) .
C01 C012 1.523(7) .
C01 C011 1.534(7) .
C01 C02 1.537(6) .
C02 N2 1.505(5) .
C02 C021 1.513(6) .
C02 C022 1.530(7) .
N2 O02 1.302(4) .
N2 C03 1.327(5) .
C03 C04 1.426(6) .
C04 C05 1.369(6) .
C04 C06 1.403(6) .
C05 N3 1.330(5) .
N3 N4 1.359(5) .
N3 C31 1.440(7) .
C31 C32 1.330(13) .
C32 C33 1.602(14) .
N4 C06 1.306(6) .
